data_7160333
loop_
_publ_author_name
'Fan, Shiying'
'hong, lihong'
'wang, yuxia'
'Zhu, Jiangmin'
'feng, zitong'
'Van, Vu-Tuan'
'Kong, Ling-Yi'
'Luo, Jian-Guang'

_publ_section_title
;
 Lignan&#x2212;Phloroglucinol Hybrids with an Unprecedented Beadlike Core
 from the Leaves of Melicope chunii
;
_journal_name_full 'Organic &amp; Biomolecular Chemistry'
_journal_paper_doi 10.1039/D4OB02003K
_journal_year 2025
_chemical_absolute_configuration rmad
_chemical_formula_moiety 'C35 H36 O11, C H4 O'
_chemical_formula_sum 'C36 H40 O12'
_chemical_formula_weight 664.68
_space_group_crystal_system orthorhombic
_space_group_IT_number 19
_space_group_name_Hall 'P 2ac 2ab'
_space_group_name_H-M_alt 'P 21 21 21'
_atom_sites_solution_hydrogens mixed
_atom_sites_solution_primary iterative
_audit_creation_date 2024-05-11
_audit_creation_method
;
Olex2 1.5
(compiled 2024.02.16 svn.r378c4104 for OlexSys, GUI svn.r6928)
;
_audit_update_record
;
2024-08-06 deposited with the CCDC.	2025-01-09 downloaded from the CCDC.
;
_cell_angle_alpha 90
_cell_angle_beta 90
_cell_angle_gamma 90
_cell_formula_units_Z 4
_cell_length_a 10.5584(5)
_cell_length_b 11.0468(7)
_cell_length_c 29.2690(17)
_cell_measurement_reflns_used 5467
_cell_measurement_temperature 233.00
_cell_measurement_theta_max 63.350
_cell_measurement_theta_min 3.019
_cell_volume 3413.8(3)
_computing_cell_refinement 'SAINT V8.40B (?, 2016)'
_computing_data_reduction 'SAINT V8.40B (?, 2016)'
_computing_molecular_graphics 'Olex2 1.5 (Dolomanov et al., 2009)'
_computing_publication_material 'Olex2 1.5 (Dolomanov et al., 2009)'
_computing_structure_refinement 'SHELXL 2018/3 (Sheldrick, 2015)'
_computing_structure_solution 'olex2.solve 1.5 (Bourhis et al., 2015)'
_diffrn_ambient_temperature 233.00
_diffrn_measured_fraction_theta_full 0.997
_diffrn_measured_fraction_theta_max 0.992
_diffrn_measurement_device_type 'Bruker APEX-II CCD'
_diffrn_measurement_method '\f and \w scans'
_diffrn_radiation_type CuK\a
_diffrn_radiation_wavelength 1.54178
_diffrn_reflns_av_R_equivalents 0.0959
_diffrn_reflns_av_unetI/netI 0.0369
_diffrn_reflns_Laue_measured_fraction_full 0.997
_diffrn_reflns_Laue_measured_fraction_max 0.992
_diffrn_reflns_limit_h_max 12
_diffrn_reflns_limit_h_min -12
_diffrn_reflns_limit_k_max 13
_diffrn_reflns_limit_k_min -13
_diffrn_reflns_limit_l_max 35
_diffrn_reflns_limit_l_min -35
_diffrn_reflns_number 53410
_diffrn_reflns_point_group_measured_fraction_full 0.998
_diffrn_reflns_point_group_measured_fraction_max 0.992
_diffrn_reflns_theta_full 67.679
_diffrn_reflns_theta_max 68.949
_diffrn_reflns_theta_min 4.278
_diffrn_source_current 1.1
_diffrn_source_power 0.05500000000000001
_diffrn_source_voltage 50.0
_diffrn_standards_number 0
_exptl_absorpt_coefficient_mu 0.810
_exptl_absorpt_correction_T_max 0.3825
_exptl_absorpt_correction_T_min 0.2727
_exptl_absorpt_correction_type multi-scan
_exptl_absorpt_process_details
;
SADABS-2016/2 (Bruker,2016/2) was used for absorption correction.
wR2(int) was 0.1088 before and 0.0840 after correction.
The Ratio of minimum to maximum transmission is 0.7129.
The \l/2 correction factor is Not present.
;
_exptl_crystal_density_diffrn 1.293
_exptl_crystal_description block
_exptl_crystal_F_000 1408
_exptl_crystal_size_max 0.13
_exptl_crystal_size_mid 0.11
_exptl_crystal_size_min 0.1
_refine_diff_density_max 0.389
_refine_diff_density_min -0.345
_refine_diff_density_rms 0.066
_refine_ls_abs_structure_details
;
 Flack x determined using 1577 quotients [(I+)-(I-)]/[(I+)+(I-)]
 (Parsons, Flack and Wagner, Acta Cryst. B69 (2013) 249-259).
;
_refine_ls_abs_structure_Flack 0.04(12)
_refine_ls_extinction_method none
_refine_ls_goodness_of_fit_ref 1.008
_refine_ls_hydrogen_treatment constr
_refine_ls_matrix_type full
_refine_ls_number_parameters 439
_refine_ls_number_reflns 6304
_refine_ls_number_restraints 0
_refine_ls_restrained_S_all 1.008
_refine_ls_R_factor_all 0.0929
_refine_ls_R_factor_gt 0.0728
_refine_ls_shift/su_max 0.000
_refine_ls_shift/su_mean 0.000
_refine_ls_structure_factor_coef Fsqd
_refine_ls_weighting_details 'w=1/[\s^2^(Fo^2^)+(0.1535P)^2^] where P=(Fo^2^+2Fc^2^)/3'
_refine_ls_weighting_scheme calc
_refine_ls_wR_factor_gt 0.1954
_refine_ls_wR_factor_ref 0.2167
_reflns_Friedel_coverage 0.767
_reflns_Friedel_fraction_full 0.999
_reflns_Friedel_fraction_max 0.991
_reflns_number_gt 4543
_reflns_number_total 6304
_reflns_threshold_expression 'I > 2\s(I)'
_cod_data_source_file d4ob02003k2.cif
_cod_data_source_block c
_cod_database_code 7160333
_shelx_shelxl_version_number 2018/3
_shelx_space_group_comment
;
The symmetry employed for this shelxl refinement is uniquely defined
by the following loop, which should always be used as a source of
symmetry information in preference to the above space-group names.
They are only intended as comments.
;
_shelx_estimated_absorpt_t_max 0.923
_shelx_estimated_absorpt_t_min 0.902
_olex2_refinement_description
;
1. Fixed Uiso
 At 1.2 times of:
  All C(H) groups, All C(H,H) groups
 At 1.5 times of:
  All C(H,H,H) groups, All C(H,H,H,H) groups, All O(H) groups
2.a Everything fixed:
 H7, H12
2.b Ternary CH refined with riding coordinates:
 C10(H10)
2.c Secondary CH2 refined with riding coordinates:
 C1(H1A,H1B), C11(H11A,H11B), C19(H19A,H19B), C20(H20A,H20B), C29(H29A,H29B),
 C31(H31A,H31B)
2.d Aromatic/amide H refined with riding coordinates:
 C4(H4), C5(H5A), C7(H7A), C14(H14), C15(H15), C18(H18), C24(H24), C25(H25),
 C32(H32)
2.e Idealised Me refined as rotating group:
 C27(H27A,H27B,H27C), C28(H28A,H28B,H28C), C34(H34A,H34B,H34C), C35(H35A,H35B,
 H35C), C36(H36A,H36B,H36C)
2.f Idealised tetrahedral OH refined as rotating group:
 O5(H5)
;
_smtbx_masks_void_probe_radius 1.2
_smtbx_masks_void_truncation_radius 1.2
_olex2_submission_special_instructions 'No special instructions were received'

loop_
_space_group_symop_operation_xyz
'x, y, z'
'-x+1/2, -y, z+1/2'
'-x, y+1/2, -z+1/2'
'x+1/2, -y+1/2, -z'

loop_
_atom_site_label
_atom_site_type_symbol
_atom_site_fract_x
_atom_site_fract_y
_atom_site_fract_z
_atom_site_U_iso_or_equiv
_atom_site_adp_type
_atom_site_occupancy
_atom_site_site_symmetry_order
_atom_site_calc_flag
_atom_site_refinement_flags_posn
_atom_site_refinement_flags_adp
_atom_site_refinement_flags_occupancy
_atom_site_disorder_assembly
_atom_site_disorder_group
O1 O -0.0453(4) 0.8206(5) 0.3368(2) 0.0974(15) Uani 1 1 d . . . . .
O2 O -0.0789(4) 0.6680(5) 0.28460(19) 0.0867(13) Uani 1 1 d . . . . .
O3 O 0.3400(4) 0.4481(4) 0.26077(15) 0.0748(11) Uani 1 1 d . . . . .
O4 O 0.6738(4) 0.4724(4) 0.25628(14) 0.0717(10) Uani 1 1 d . . . . .
O5 O 0.5462(4) 0.3033(4) 0.26678(15) 0.0717(10) Uani 1 1 d . . . . .
H5 H 0.483202 0.341621 0.257913 0.108 Uiso 1 1 calc R U . . .
O6 O 0.6654(3) 0.5098(3) 0.35282(12) 0.0598(8) Uani 1 1 d . . . . .
O7 O 0.5537(4) 0.6263(4) 0.40617(15) 0.0719(10) Uani 1 1 d . . . . .
H7 H 0.551080 0.646780 0.433580 0.108 Uiso 1 1 d . U . . .
O8 O 1.0930(4) 0.3101(5) 0.3144(2) 0.0937(15) Uani 1 1 d . . . . .
O9 O 1.0608(4) 0.1168(5) 0.34251(19) 0.0913(14) Uani 1 1 d . . . . .
O10 O 0.6130(4) 0.2077(4) 0.42529(17) 0.0811(12) Uani 1 1 d . . . . .
O11 O 0.7146(4) 0.5371(4) 0.47552(14) 0.0758(11) Uani 1 1 d . . . . .
C1 C 1.1520(7) 0.1986(8) 0.3259(3) 0.097(2) Uani 1 1 d . . . . .
H1A H 1.193412 0.164498 0.298888 0.117 Uiso 1 1 calc R U . . .
H1B H 1.216779 0.212474 0.349317 0.117 Uiso 1 1 calc R U . . .
C2 C 0.9651(5) 0.2832(6) 0.3143(2) 0.0722(15) Uani 1 1 d . . . . .
C3 C 0.9467(6) 0.1699(6) 0.3300(2) 0.0727(15) Uani 1 1 d . . . . .
C4 C 0.8273(6) 0.1201(6) 0.3332(2) 0.0745(16) Uani 1 1 d . . . . .
H4 H 0.813742 0.041703 0.344716 0.089 Uiso 1 1 calc R U . . .
C5 C 0.7284(5) 0.1930(6) 0.3184(2) 0.0675(14) Uani 1 1 d . . . . .
H5A H 0.645677 0.161627 0.319512 0.081 Uiso 1 1 calc R U . . .
C6 C 0.7452(5) 0.3075(5) 0.3025(2) 0.0623(13) Uani 1 1 d . . . . .
C7 C 0.8684(5) 0.3578(6) 0.3001(2) 0.0697(14) Uani 1 1 d . . . . .
H7A H 0.883199 0.436901 0.289568 0.084 Uiso 1 1 calc R U . . .
C8 C 0.6321(5) 0.3827(5) 0.28704(18) 0.0595(12) Uani 1 1 d . . . . .
C9 C 0.5658(4) 0.4559(5) 0.32555(18) 0.0574(12) Uani 1 1 d . . . . .
C10 C 0.5015(5) 0.5601(5) 0.29798(19) 0.0613(12) Uani 1 1 d . . . . .
H10 H 0.506476 0.636276 0.315709 0.074 Uiso 1 1 calc R U . . .
C11 C 0.5870(5) 0.5700(6) 0.2554(2) 0.0693(14) Uani 1 1 d . . . . .
H11A H 0.535541 0.566327 0.227559 0.083 Uiso 1 1 calc R U . . .
H11B H 0.632832 0.647122 0.255649 0.083 Uiso 1 1 calc R U . . .
C12 C 0.3634(5) 0.5345(5) 0.28560(18) 0.0577(11) Uani 1 1 d . . . . .
C13 C 0.2609(5) 0.6130(5) 0.30250(19) 0.0612(12) Uani 1 1 d . . . . .
C14 C 0.2775(6) 0.7038(7) 0.3340(3) 0.0826(19) Uani 1 1 d . . . . .
H14 H 0.358308 0.714848 0.346786 0.099 Uiso 1 1 calc R U . . .
C15 C 0.1807(6) 0.7793(9) 0.3477(3) 0.107(3) Uani 1 1 d . . . . .
H15 H 0.194009 0.841494 0.369096 0.128 Uiso 1 1 calc R U . . .
C16 C 0.0635(6) 0.7591(6) 0.3284(3) 0.0793(17) Uani 1 1 d . . . . .
C17 C 0.0458(5) 0.6676(5) 0.2980(2) 0.0641(13) Uani 1 1 d . . . . .
C18 C 0.1395(5) 0.5920(5) 0.2843(2) 0.0632(12) Uani 1 1 d . . . . .
H18 H 0.124147 0.528679 0.263590 0.076 Uiso 1 1 calc R U . . .
C19 C -0.1381(7) 0.7678(7) 0.3065(3) 0.0858(19) Uani 1 1 d . . . . .
H19A H -0.212225 0.740610 0.323860 0.103 Uiso 1 1 calc R U . . .
H19B H -0.165847 0.827427 0.283828 0.103 Uiso 1 1 calc R U . . .
C20 C 0.4812(5) 0.3857(5) 0.35941(19) 0.0607(12) Uani 1 1 d . . . . .
H20A H 0.393695 0.415158 0.358160 0.073 Uiso 1 1 calc R U . . .
H20B H 0.481787 0.298903 0.352493 0.073 Uiso 1 1 calc R U . . .
C21 C 0.5400(5) 0.4103(5) 0.40666(19) 0.0631(13) Uani 1 1 d . . . . .
C22 C 0.6214(5) 0.5212(5) 0.39974(19) 0.0613(12) Uani 1 1 d . . . . .
C23 C 0.7412(5) 0.5033(6) 0.42886(19) 0.0654(13) Uani 1 1 d . . . . .
C24 C 0.8498(5) 0.5880(6) 0.4153(2) 0.0710(15) Uani 1 1 d . . . . .
H24 H 0.889719 0.590279 0.386655 0.085 Uiso 1 1 calc R U . . .
C25 C 0.8780(6) 0.6574(7) 0.4507(3) 0.0851(18) Uani 1 1 d . . . . .
H25 H 0.940287 0.718116 0.449864 0.102 Uiso 1 1 calc R U . . .
C26 C 0.8009(6) 0.6295(7) 0.4922(2) 0.0793(17) Uani 1 1 d . . . . .
C27 C 0.8806(8) 0.5769(11) 0.5306(3) 0.117(3) Uani 1 1 d . . . . .
H27A H 0.825543 0.549205 0.555002 0.176 Uiso 1 1 calc R U . . .
H27B H 0.937436 0.638560 0.542264 0.176 Uiso 1 1 calc R U . . .
H27C H 0.929692 0.509183 0.519097 0.176 Uiso 1 1 calc R U . . .
C28 C 0.7222(10) 0.7351(9) 0.5094(4) 0.114(3) Uani 1 1 d . . . . .
H28A H 0.671866 0.767367 0.484488 0.170 Uiso 1 1 calc R U . . .
H28B H 0.777849 0.797763 0.521034 0.170 Uiso 1 1 calc R U . . .
H28C H 0.666605 0.707535 0.533634 0.170 Uiso 1 1 calc R U . . .
C29 C 0.7644(5) 0.3695(6) 0.4267(2) 0.0696(14) Uani 1 1 d . . . . .
H29A H 0.803690 0.340862 0.455084 0.083 Uiso 1 1 calc R U . . .
H29B H 0.820165 0.349458 0.401070 0.083 Uiso 1 1 calc R U . . .
C30 C 0.6354(5) 0.3127(6) 0.4203(2) 0.0656(13) Uani 1 1 d . . . . .
C31 C 0.4402(5) 0.4236(7) 0.4455(2) 0.0759(16) Uani 1 1 d . . . . .
H31A H 0.485370 0.429492 0.474669 0.091 Uiso 1 1 calc R U . . .
H31B H 0.394828 0.500018 0.440952 0.091 Uiso 1 1 calc R U . . .
C32 C 0.3462(5) 0.3256(7) 0.4491(2) 0.0759(16) Uani 1 1 d . . . . .
H32 H 0.377418 0.248245 0.456419 0.091 Uiso 1 1 calc R U . . .
C33 C 0.2218(6) 0.3352(8) 0.4432(2) 0.0825(18) Uani 1 1 d . . . . .
C34 C 0.1575(7) 0.4504(10) 0.4287(3) 0.111(3) Uani 1 1 d . . . . .
H34A H 0.108813 0.482552 0.453999 0.167 Uiso 1 1 calc R U . . .
H34B H 0.101459 0.433779 0.403176 0.167 Uiso 1 1 calc R U . . .
H34C H 0.220901 0.509073 0.419449 0.167 Uiso 1 1 calc R U . . .
C35 C 0.1350(8) 0.2294(9) 0.4517(3) 0.103(2) Uani 1 1 d . . . . .
H35A H 0.185162 0.157259 0.457139 0.154 Uiso 1 1 calc R U . . .
H35B H 0.081503 0.216908 0.425143 0.154 Uiso 1 1 calc R U . . .
H35C H 0.082578 0.245855 0.478146 0.154 Uiso 1 1 calc R U . . .
O12 O 0.6449(7) 0.8441(5) 0.3833(2) 0.1146(19) Uani 1 1 d . . . . .
C36 C 0.5582(11) 0.9147(9) 0.3604(4) 0.127(3) Uani 1 1 d . . . . .
H36A H 0.593583 0.939717 0.331319 0.190 Uiso 1 1 calc R U . . .
H36B H 0.538533 0.985698 0.378577 0.190 Uiso 1 1 calc R U . . .
H36C H 0.481511 0.868420 0.355200 0.190 Uiso 1 1 calc R U . . .
H12 H 0.662390 0.772820 0.396260 0.190 Uiso 1 1 d . U . . .

loop_
_atom_site_aniso_label
_atom_site_aniso_U_11
_atom_site_aniso_U_22
_atom_site_aniso_U_33
_atom_site_aniso_U_23
_atom_site_aniso_U_13
_atom_site_aniso_U_12
O1 0.054(2) 0.105(3) 0.133(4) -0.028(3) 0.007(2) 0.014(2)
O2 0.0450(19) 0.098(3) 0.117(4) -0.012(3) -0.005(2) 0.005(2)
O3 0.052(2) 0.086(2) 0.086(3) -0.018(2) -0.0081(19) 0.0051(18)
O4 0.064(2) 0.084(3) 0.067(2) 0.006(2) 0.0106(18) 0.0068(19)
O5 0.061(2) 0.079(2) 0.075(2) -0.013(2) -0.0063(19) 0.0040(19)
O6 0.0414(16) 0.074(2) 0.064(2) -0.0040(17) -0.0066(14) 0.0009(15)
O7 0.056(2) 0.080(2) 0.080(3) -0.015(2) -0.0057(18) 0.0163(18)
O8 0.050(2) 0.101(3) 0.130(4) 0.003(3) 0.010(2) 0.002(2)
O9 0.057(2) 0.104(3) 0.113(4) 0.002(3) -0.003(2) 0.019(2)
O10 0.070(2) 0.080(3) 0.093(3) 0.010(2) 0.000(2) 0.002(2)
O11 0.0512(19) 0.108(3) 0.068(2) -0.014(2) -0.0061(17) -0.003(2)
C1 0.069(4) 0.110(6) 0.113(6) 0.002(5) -0.002(4) 0.012(4)
C2 0.046(3) 0.087(4) 0.083(4) -0.013(3) 0.002(2) 0.004(3)
C3 0.053(3) 0.081(4) 0.084(4) -0.008(3) -0.001(3) 0.015(3)
C4 0.065(3) 0.067(3) 0.091(4) -0.006(3) 0.005(3) 0.003(3)
C5 0.052(3) 0.073(3) 0.078(4) -0.011(3) -0.001(2) 0.003(2)
C6 0.050(3) 0.068(3) 0.069(3) -0.008(3) 0.006(2) 0.006(2)
C7 0.054(3) 0.076(3) 0.079(4) 0.001(3) 0.007(3) 0.003(3)
C8 0.053(3) 0.067(3) 0.059(3) -0.004(2) 0.000(2) 0.001(2)
C9 0.042(2) 0.063(3) 0.067(3) -0.009(2) -0.005(2) -0.005(2)
C10 0.048(2) 0.068(3) 0.068(3) -0.003(3) -0.006(2) 0.002(2)
C11 0.049(3) 0.080(3) 0.079(4) 0.015(3) -0.003(3) 0.006(2)
C12 0.046(2) 0.066(3) 0.062(3) -0.002(2) -0.004(2) 0.002(2)
C13 0.047(2) 0.075(3) 0.061(3) 0.001(3) 0.000(2) 0.001(2)
C14 0.049(3) 0.104(5) 0.094(4) -0.030(4) -0.012(3) 0.007(3)
C15 0.056(3) 0.130(7) 0.134(7) -0.065(6) -0.009(4) 0.011(4)
C16 0.050(3) 0.087(4) 0.100(5) -0.011(4) 0.007(3) 0.007(3)
C17 0.040(2) 0.076(3) 0.077(3) 0.006(3) 0.001(2) 0.001(2)
C18 0.052(3) 0.070(3) 0.068(3) 0.001(2) -0.001(2) -0.002(2)
C19 0.063(3) 0.095(4) 0.100(5) -0.004(4) 0.008(3) 0.018(3)
C20 0.046(2) 0.073(3) 0.064(3) -0.004(3) 0.000(2) -0.002(2)
C21 0.047(2) 0.083(3) 0.060(3) -0.002(3) 0.000(2) 0.006(2)
C22 0.050(3) 0.067(3) 0.068(3) -0.005(3) -0.006(2) 0.007(2)
C23 0.040(2) 0.090(4) 0.066(3) -0.010(3) -0.006(2) 0.002(2)
C24 0.046(2) 0.088(4) 0.079(4) 0.003(3) -0.007(3) -0.001(3)
C25 0.057(3) 0.101(5) 0.097(5) -0.008(4) -0.011(3) -0.010(3)
C26 0.066(3) 0.097(4) 0.075(4) -0.013(3) -0.007(3) -0.001(3)
C27 0.075(4) 0.180(9) 0.097(5) -0.004(6) -0.035(4) -0.017(5)
C28 0.110(6) 0.110(6) 0.121(7) -0.034(5) 0.009(5) 0.007(5)
C29 0.050(3) 0.082(4) 0.077(4) 0.002(3) -0.005(2) 0.005(3)
C30 0.055(3) 0.078(4) 0.064(3) 0.000(3) -0.001(2) 0.005(3)
C31 0.044(3) 0.114(5) 0.070(3) -0.006(3) 0.005(2) 0.001(3)
C32 0.052(3) 0.108(4) 0.067(3) 0.008(3) 0.004(3) 0.003(3)
C33 0.055(3) 0.123(5) 0.070(4) -0.008(4) 0.001(3) -0.002(3)
C34 0.064(4) 0.147(7) 0.123(7) 0.000(6) -0.005(4) 0.020(5)
C35 0.075(4) 0.147(7) 0.086(5) 0.013(5) 0.011(4) -0.023(5)
O12 0.124(5) 0.085(3) 0.135(5) 0.011(3) 0.024(4) 0.011(3)
C36 0.109(7) 0.109(6) 0.162(9) 0.032(6) -0.011(7) 0.003(6)

loop_
_atom_type_symbol
_atom_type_description
_atom_type_scat_dispersion_real
_atom_type_scat_dispersion_imag
_atom_type_scat_source
C C 0.0181 0.0091 'International Tables Vol C Tables 4.2.6.8 and 6.1.1.4'
H H 0.0000 0.0000 'International Tables Vol C Tables 4.2.6.8 and 6.1.1.4'
O O 0.0492 0.0322 'International Tables Vol C Tables 4.2.6.8 and 6.1.1.4'

loop_
_geom_angle_atom_site_label_1
_geom_angle_atom_site_label_2
_geom_angle_atom_site_label_3
_geom_angle
_geom_angle_site_symmetry_1
_geom_angle_site_symmetry_3
_geom_angle_publ_flag
C16 O1 C19 105.2(5) . . ?
C17 O2 C19 107.1(5) . . ?
C8 O4 C11 110.2(4) . . ?
C8 O5 H5 109.5 . . ?
C9 O6 C22 108.9(4) . . ?
C22 O7 H7 112.2 . . ?
C2 O8 C1 104.0(6) . . ?
C3 O9 C1 103.4(5) . . ?
C23 O11 C26 112.1(5) . . ?
O8 C1 H1A 109.7 . . ?
O8 C1 H1B 109.7 . . ?
O9 C1 O8 109.8(6) . . ?
O9 C1 H1A 109.7 . . ?
O9 C1 H1B 109.7 . . ?
H1A C1 H1B 108.2 . . ?
C3 C2 O8 109.9(5) . . ?
C3 C2 C7 123.5(6) . . ?
C7 C2 O8 126.6(6) . . ?
C2 C3 O9 110.9(6) . . ?
C2 C3 C4 121.7(6) . . ?
C4 C3 O9 127.3(6) . . ?
C3 C4 H4 122.1 . . ?
C3 C4 C5 115.8(6) . . ?
C5 C4 H4 122.1 . . ?
C4 C5 H5A 118.4 . . ?
C6 C5 C4 123.3(5) . . ?
C6 C5 H5A 118.4 . . ?
C5 C6 C7 120.1(5) . . ?
C5 C6 C8 120.5(5) . . ?
C7 C6 C8 119.4(5) . . ?
C2 C7 C6 115.6(5) . . ?
C2 C7 H7A 122.2 . . ?
C6 C7 H7A 122.2 . . ?
O4 C8 C6 109.1(4) . . ?
O4 C8 C9 103.8(4) . . ?
O5 C8 O4 112.0(4) . . ?
O5 C8 C6 107.0(4) . . ?
O5 C8 C9 110.1(4) . . ?
C6 C8 C9 114.9(4) . . ?
O6 C9 C8 106.7(4) . . ?
O6 C9 C10 107.3(4) . . ?
O6 C9 C20 105.9(4) . . ?
C8 C9 C10 101.8(4) . . ?
C20 C9 C8 117.7(4) . . ?
C20 C9 C10 116.8(4) . . ?
C9 C10 H10 109.4 . . ?
C11 C10 C9 102.4(4) . . ?
C11 C10 H10 109.4 . . ?
C12 C10 C9 113.6(4) . . ?
C12 C10 H10 109.4 . . ?
C12 C10 C11 112.3(5) . . ?
O4 C11 C10 108.1(5) . . ?
O4 C11 H11A 110.1 . . ?
O4 C11 H11B 110.1 . . ?
C10 C11 H11A 110.1 . . ?
C10 C11 H11B 110.1 . . ?
H11A C11 H11B 108.4 . . ?
O3 C12 C10 118.5(5) . . ?
O3 C12 C13 120.7(5) . . ?
C13 C12 C10 120.8(5) . . ?
C14 C13 C12 124.2(5) . . ?
C14 C13 C18 119.4(5) . . ?
C18 C13 C12 116.5(5) . . ?
C13 C14 H14 118.6 . . ?
C13 C14 C15 122.9(6) . . ?
C15 C14 H14 118.6 . . ?
C14 C15 H15 121.7 . . ?
C16 C15 C14 116.6(6) . . ?
C16 C15 H15 121.7 . . ?
O1 C16 C15 127.2(6) . . ?
O1 C16 C17 111.9(6) . . ?
C17 C16 C15 120.8(6) . . ?
C16 C17 O2 108.5(5) . . ?
C18 C17 O2 128.0(6) . . ?
C18 C17 C16 123.4(5) . . ?
C13 C18 H18 121.6 . . ?
C17 C18 C13 116.8(5) . . ?
C17 C18 H18 121.6 . . ?
O1 C19 H19A 110.3 . . ?
O1 C19 H19B 110.3 . . ?
O2 C19 O1 107.0(5) . . ?
O2 C19 H19A 110.3 . . ?
O2 C19 H19B 110.3 . . ?
H19A C19 H19B 108.6 . . ?
C9 C20 H20A 110.8 . . ?
C9 C20 H20B 110.8 . . ?
H20A C20 H20B 108.9 . . ?
C21 C20 C9 104.7(4) . . ?
C21 C20 H20A 110.8 . . ?
C21 C20 H20B 110.8 . . ?
C20 C21 C31 113.5(4) . . ?
C22 C21 C20 104.6(5) . . ?
C22 C21 C30 103.4(4) . . ?
C22 C21 C31 114.0(5) . . ?
C30 C21 C20 112.1(5) . . ?
C30 C21 C31 108.8(5) . . ?
O6 C22 C21 103.8(4) . . ?
O6 C22 C23 104.5(4) . . ?
O7 C22 O6 111.5(4) . . ?
O7 C22 C21 111.8(4) . . ?
O7 C22 C23 117.3(4) . . ?
C21 C22 C23 106.8(5) . . ?
O11 C23 C22 109.3(4) . . ?
O11 C23 C24 103.4(5) . . ?
O11 C23 C29 109.0(5) . . ?
C24 C23 C22 113.2(5) . . ?
C29 C23 C22 103.7(5) . . ?
C29 C23 C24 118.0(5) . . ?
C23 C24 H24 125.7 . . ?
C25 C24 C23 108.7(6) . . ?
C25 C24 H24 125.7 . . ?
C24 C25 H25 123.4 . . ?
C24 C25 C26 113.2(6) . . ?
C26 C25 H25 123.4 . . ?
O11 C26 C25 102.4(5) . . ?
O11 C26 C27 109.1(6) . . ?
O11 C26 C28 107.9(6) . . ?
C25 C26 C27 112.3(6) . . ?
C25 C26 C28 114.2(7) . . ?
C28 C26 C27 110.6(7) . . ?
C26 C27 H27A 109.5 . . ?
C26 C27 H27B 109.5 . . ?
C26 C27 H27C 109.5 . . ?
H27A C27 H27B 109.5 . . ?
H27A C27 H27C 109.5 . . ?
H27B C27 H27C 109.5 . . ?
C26 C28 H28A 109.5 . . ?
C26 C28 H28B 109.5 . . ?
C26 C28 H28C 109.5 . . ?
H28A C28 H28B 109.5 . . ?
H28A C28 H28C 109.5 . . ?
H28B C28 H28C 109.5 . . ?
C23 C29 H29A 110.6 . . ?
C23 C29 H29B 110.6 . . ?
C23 C29 C30 105.5(4) . . ?
H29A C29 H29B 108.8 . . ?
C30 C29 H29A 110.6 . . ?
C30 C29 H29B 110.6 . . ?
O10 C30 C21 125.9(5) . . ?
O10 C30 C29 124.6(6) . . ?
C29 C30 C21 109.5(5) . . ?
C21 C31 H31A 108.3 . . ?
C21 C31 H31B 108.3 . . ?
H31A C31 H31B 107.4 . . ?
C32 C31 C21 116.1(6) . . ?
C32 C31 H31A 108.3 . . ?
C32 C31 H31B 108.3 . . ?
C31 C32 H32 116.7 . . ?
C33 C32 C31 126.7(7) . . ?
C33 C32 H32 116.7 . . ?
C32 C33 C34 123.4(8) . . ?
C32 C33 C35 121.1(8) . . ?
C34 C33 C35 115.4(6) . . ?
C33 C34 H34A 109.5 . . ?
C33 C34 H34B 109.5 . . ?
C33 C34 H34C 109.5 . . ?
H34A C34 H34B 109.5 . . ?
H34A C34 H34C 109.5 . . ?
H34B C34 H34C 109.5 . . ?
C33 C35 H35A 109.5 . . ?
C33 C35 H35B 109.5 . . ?
C33 C35 H35C 109.5 . . ?
H35A C35 H35B 109.5 . . ?
H35A C35 H35C 109.5 . . ?
H35B C35 H35C 109.5 . . ?
C36 O12 H12 147.5 . . ?
O12 C36 H36A 109.5 . . ?
O12 C36 H36B 109.5 . . ?
O12 C36 H36C 109.5 . . ?
H36A C36 H36B 109.5 . . ?
H36A C36 H36C 109.5 . . ?
H36B C36 H36C 109.5 . . ?

loop_
_geom_bond_atom_site_label_1
_geom_bond_atom_site_label_2
_geom_bond_distance
_geom_bond_site_symmetry_2
_geom_bond_publ_flag
O1 C16 1.357(7) . ?
O1 C19 1.445(9) . ?
O2 C17 1.374(6) . ?
O2 C19 1.421(9) . ?
O3 C12 1.224(7) . ?
O4 C8 1.409(7) . ?
O4 C11 1.415(7) . ?
O5 H5 0.8300 . ?
O5 C8 1.394(7) . ?
O6 C9 1.448(6) . ?
O6 C22 1.455(7) . ?
O7 H7 0.8340 . ?
O7 C22 1.377(6) . ?
O8 C1 1.420(10) . ?
O8 C2 1.383(7) . ?
O9 C1 1.407(10) . ?
O9 C3 1.389(7) . ?
O10 C30 1.193(7) . ?
O11 C23 1.444(7) . ?
O11 C26 1.453(8) . ?
C1 H1A 0.9800 . ?
C1 H1B 0.9800 . ?
C2 C3 1.347(10) . ?
C2 C7 1.376(9) . ?
C3 C4 1.379(9) . ?
C4 H4 0.9400 . ?
C4 C5 1.388(9) . ?
C5 H5A 0.9400 . ?
C5 C6 1.360(9) . ?
C6 C7 1.417(8) . ?
C6 C8 1.524(8) . ?
C7 H7A 0.9400 . ?
C8 C9 1.553(8) . ?
C9 C10 1.562(8) . ?
C9 C20 1.543(8) . ?
C10 H10 0.9900 . ?
C10 C11 1.543(8) . ?
C10 C12 1.529(7) . ?
C11 H11A 0.9800 . ?
C11 H11B 0.9800 . ?
C12 C13 1.472(7) . ?
C13 C14 1.374(9) . ?
C13 C18 1.407(8) . ?
C14 H14 0.9400 . ?
C14 C15 1.379(10) . ?
C15 H15 0.9400 . ?
C15 C16 1.378(10) . ?
C16 C17 1.359(9) . ?
C17 C18 1.356(8) . ?
C18 H18 0.9400 . ?
C19 H19A 0.9800 . ?
C19 H19B 0.9800 . ?
C20 H20A 0.9800 . ?
C20 H20B 0.9800 . ?
C20 C21 1.540(8) . ?
C21 C22 1.510(8) . ?
C21 C30 1.529(8) . ?
C21 C31 1.557(8) . ?
C22 C23 1.538(7) . ?
C23 C24 1.531(8) . ?
C23 C29 1.499(9) . ?
C24 H24 0.9400 . ?
C24 C25 1.322(10) . ?
C25 H25 0.9400 . ?
C25 C26 1.493(11) . ?
C26 C27 1.520(11) . ?
C26 C28 1.518(11) . ?
C27 H27A 0.9700 . ?
C27 H27B 0.9700 . ?
C27 H27C 0.9700 . ?
C28 H28A 0.9700 . ?
C28 H28B 0.9700 . ?
C28 H28C 0.9700 . ?
C29 H29A 0.9800 . ?
C29 H29B 0.9800 . ?
C29 C30 1.511(8) . ?
C31 H31A 0.9800 . ?
C31 H31B 0.9800 . ?
C31 C32 1.473(10) . ?
C32 H32 0.9400 . ?
C32 C33 1.330(9) . ?
C33 C34 1.503(12) . ?
C33 C35 1.506(11) . ?
C34 H34A 0.9700 . ?
C34 H34B 0.9700 . ?
C34 H34C 0.9700 . ?
C35 H35A 0.9700 . ?
C35 H35B 0.9700 . ?
C35 H35C 0.9700 . ?
O12 C36 1.376(12) . ?
O12 H12 0.8934 . ?
C36 H36A 0.9700 . ?
C36 H36B 0.9700 . ?
C36 H36C 0.9700 . ?

loop_
_geom_torsion_atom_site_label_1
_geom_torsion_atom_site_label_2
_geom_torsion_atom_site_label_3
_geom_torsion_atom_site_label_4
_geom_torsion
_geom_torsion_site_symmetry_1
_geom_torsion_site_symmetry_2
_geom_torsion_site_symmetry_3
_geom_torsion_site_symmetry_4
_geom_torsion_publ_flag
O1 C16 C17 O2 1.1(8) . . . . ?
O1 C16 C17 C18 -179.4(6) . . . . ?
O2 C17 C18 C13 178.4(6) . . . . ?
O3 C12 C13 C14 173.2(6) . . . . ?
O3 C12 C13 C18 -7.4(8) . . . . ?
O4 C8 C9 O6 -75.5(5) . . . . ?
O4 C8 C9 C10 36.8(5) . . . . ?
O4 C8 C9 C20 165.8(4) . . . . ?
O5 C8 C9 O6 164.5(4) . . . . ?
O5 C8 C9 C10 -83.2(5) . . . . ?
O5 C8 C9 C20 45.8(6) . . . . ?
O6 C9 C10 C11 85.5(5) . . . . ?
O6 C9 C10 C12 -153.1(4) . . . . ?
O6 C9 C20 C21 2.1(5) . . . . ?
O6 C22 C23 O11 168.3(4) . . . . ?
O6 C22 C23 C24 53.6(6) . . . . ?
O6 C22 C23 C29 -75.5(5) . . . . ?
O7 C22 C23 O11 44.2(7) . . . . ?
O7 C22 C23 C24 -70.5(6) . . . . ?
O7 C22 C23 C29 160.4(5) . . . . ?
O8 C2 C3 O9 1.8(8) . . . . ?
O8 C2 C3 C4 -179.6(6) . . . . ?
O8 C2 C7 C6 178.4(6) . . . . ?
O9 C3 C4 C5 179.7(6) . . . . ?
O11 C23 C24 C25 0.6(6) . . . . ?
O11 C23 C29 C30 87.6(5) . . . . ?
C1 O8 C2 C3 7.0(8) . . . . ?
C1 O8 C2 C7 -172.1(7) . . . . ?
C1 O9 C3 C2 -9.8(8) . . . . ?
C1 O9 C3 C4 171.7(7) . . . . ?
C2 O8 C1 O9 -13.4(8) . . . . ?
C2 C3 C4 C5 1.4(10) . . . . ?
C3 O9 C1 O8 14.2(8) . . . . ?
C3 C2 C7 C6 -0.6(10) . . . . ?
C3 C4 C5 C6 -1.3(9) . . . . ?
C4 C5 C6 C7 0.3(9) . . . . ?
C4 C5 C6 C8 -179.7(6) . . . . ?
C5 C6 C7 C2 0.7(9) . . . . ?
C5 C6 C8 O4 -156.7(5) . . . . ?
C5 C6 C8 O5 -35.3(7) . . . . ?
C5 C6 C8 C9 87.2(6) . . . . ?
C6 C8 C9 O6 43.6(6) . . . . ?
C6 C8 C9 C10 155.9(4) . . . . ?
C6 C8 C9 C20 -75.1(6) . . . . ?
C7 C2 C3 O9 -179.1(6) . . . . ?
C7 C2 C3 C4 -0.5(10) . . . . ?
C7 C6 C8 O4 23.4(7) . . . . ?
C7 C6 C8 O5 144.7(5) . . . . ?
C7 C6 C8 C9 -92.7(6) . . . . ?
C8 O4 C11 C10 16.5(6) . . . . ?
C8 C6 C7 C2 -179.4(5) . . . . ?
C8 C9 C10 C11 -26.3(5) . . . . ?
C8 C9 C10 C12 95.1(5) . . . . ?
C8 C9 C20 C21 121.2(5) . . . . ?
C9 O6 C22 O7 -85.2(5) . . . . ?
C9 O6 C22 C21 35.3(5) . . . . ?
C9 O6 C22 C23 147.1(4) . . . . ?
C9 C10 C11 O4 7.9(6) . . . . ?
C9 C10 C12 O3 -62.6(7) . . . . ?
C9 C10 C12 C13 118.5(5) . . . . ?
C9 C20 C21 C22 18.5(5) . . . . ?
C9 C20 C21 C30 -92.9(5) . . . . ?
C9 C20 C21 C31 143.4(5) . . . . ?
C10 C9 C20 C21 -117.2(5) . . . . ?
C10 C12 C13 C14 -7.9(9) . . . . ?
C10 C12 C13 C18 171.6(5) . . . . ?
C11 O4 C8 O5 84.8(5) . . . . ?
C11 O4 C8 C6 -156.9(5) . . . . ?
C11 O4 C8 C9 -33.9(6) . . . . ?
C11 C10 C12 O3 53.1(7) . . . . ?
C11 C10 C12 C13 -125.8(5) . . . . ?
C12 C10 C11 O4 -114.3(5) . . . . ?
C12 C13 C14 C15 177.1(8) . . . . ?
C12 C13 C18 C17 -177.0(5) . . . . ?
C13 C14 C15 C16 0.6(14) . . . . ?
C14 C13 C18 C17 2.5(9) . . . . ?
C14 C15 C16 O1 179.3(8) . . . . ?
C14 C15 C16 C17 1.0(14) . . . . ?
C15 C16 C17 O2 179.7(8) . . . . ?
C15 C16 C17 C18 -0.8(12) . . . . ?
C16 O1 C19 O2 5.5(8) . . . . ?
C16 C17 C18 C13 -1.0(9) . . . . ?
C17 O2 C19 O1 -4.9(8) . . . . ?
C18 C13 C14 C15 -2.4(12) . . . . ?
C19 O1 C16 C15 177.4(9) . . . . ?
C19 O1 C16 C17 -4.2(8) . . . . ?
C19 O2 C17 C16 2.5(8) . . . . ?
C19 O2 C17 C18 -177.0(6) . . . . ?
C20 C9 C10 C11 -155.9(5) . . . . ?
C20 C9 C10 C12 -34.6(6) . . . . ?
C20 C21 C22 O6 -32.3(5) . . . . ?
C20 C21 C22 O7 88.0(5) . . . . ?
C20 C21 C22 C23 -142.4(4) . . . . ?
C20 C21 C30 O10 -61.0(8) . . . . ?
C20 C21 C30 C29 118.9(5) . . . . ?
C20 C21 C31 C32 51.6(7) . . . . ?
C21 C22 C23 O11 -82.1(6) . . . . ?
C21 C22 C23 C24 163.2(5) . . . . ?
C21 C22 C23 C29 34.1(6) . . . . ?
C21 C31 C32 C33 -116.2(7) . . . . ?
C22 O6 C9 C8 -149.4(4) . . . . ?
C22 O6 C9 C10 102.1(4) . . . . ?
C22 O6 C9 C20 -23.3(5) . . . . ?
C22 C21 C30 O10 -173.2(6) . . . . ?
C22 C21 C30 C29 6.8(6) . . . . ?
C22 C21 C31 C32 171.2(5) . . . . ?
C22 C23 C24 C25 118.7(6) . . . . ?
C22 C23 C29 C30 -28.8(6) . . . . ?
C23 O11 C26 C25 4.1(7) . . . . ?
C23 O11 C26 C27 -115.0(7) . . . . ?
C23 O11 C26 C28 124.8(7) . . . . ?
C23 C24 C25 C26 2.1(8) . . . . ?
C23 C29 C30 O10 -165.9(6) . . . . ?
C23 C29 C30 C21 14.1(6) . . . . ?
C24 C23 C29 C30 -154.9(5) . . . . ?
C24 C25 C26 O11 -3.8(8) . . . . ?
C24 C25 C26 C27 113.0(8) . . . . ?
C24 C25 C26 C28 -120.1(8) . . . . ?
C26 O11 C23 C22 -123.9(5) . . . . ?
C26 O11 C23 C24 -3.0(6) . . . . ?
C26 O11 C23 C29 123.3(5) . . . . ?
C29 C23 C24 C25 -119.9(6) . . . . ?
C30 C21 C22 O6 85.2(5) . . . . ?
C30 C21 C22 O7 -154.5(4) . . . . ?
C30 C21 C22 C23 -24.9(6) . . . . ?
C30 C21 C31 C32 -74.0(6) . . . . ?
C31 C21 C22 O6 -156.9(4) . . . . ?
C31 C21 C22 O7 -36.6(6) . . . . ?
C31 C21 C22 C23 93.0(5) . . . . ?
C31 C21 C30 O10 65.4(8) . . . . ?
C31 C21 C30 C29 -114.7(5) . . . . ?
C31 C32 C33 C34 3.8(12) . . . . ?
C31 C32 C33 C35 -175.0(6) . . . . ?

loop_
_smtbx_masks_void_nr
_smtbx_masks_void_average_x
_smtbx_masks_void_average_y
_smtbx_masks_void_average_z
_smtbx_masks_void_volume
_smtbx_masks_void_count_electrons
_smtbx_masks_void_content
1 -0.107 -0.005 0.446 58.4 12.5 ?
2 0.107 0.495 0.054 58.4 12.6 ?
3 0.393 0.505 0.554 58.4 12.6 ?
4 0.607 0.005 0.946 58.4 12.6 ?
